data_2239349
loop_
_publ_author_name
'Fan, Xiao'
'Daiguebonne, Carole'
'Guillou, Olivier'
'Camara, Magatte'

_publ_section_title
;
 Poly[[nonaaquabis(\m-5-hydroxybenzene-1,3-dicarboxylato)(5-hydroxybenzene-1,3-dicarboxylato)dicerium(III)]
 hexahydrate]
;
_journal_coeditor_code LR2124
_journal_issue 5
_journal_name_full 'Acta Crystallographica Section E'
_journal_page_first m181
_journal_page_last m182
_journal_paper_doi 10.1107/S1600536814007727
_journal_volume 70
_journal_year 2014
_chemical_formula_iupac '[Ce2 (C8 H4 O5)3 (H2 O)9], 6H2 O'
_chemical_formula_moiety 'C24 H30 Ce2 O24, 6(H2 O)'
_chemical_formula_sum 'C24 H42 Ce2 O30'
_chemical_formula_weight 1090.82
_chemical_name_systematic
'Poly[[nonaaquabis(\m-5-hydroxybenzene-1,3-dicarboxylato)(5-hydroxybenzene-1,3-dicarboxylato)dicerium(III)] hexahydrate]'
_space_group_IT_number 4
_symmetry_cell_setting monoclinic
_symmetry_space_group_name_Hall 'P 2yb'
_symmetry_space_group_name_H-M 'P 1 21 1'
_atom_sites_solution_hydrogens geom
_atom_sites_solution_primary direct
_atom_sites_solution_secondary difmap
_audit_conform_dict_name cif_core.dic
_audit_conform_dict_version 2.4
_audit_creation_method 'WinGX routine CIF_UPDATE'
_cell_angle_alpha 90
_cell_angle_beta 100.975(2)
_cell_angle_gamma 90
_cell_formula_units_Z 2
_cell_length_a 10.7150(3)
_cell_length_b 11.1039(2)
_cell_length_c 16.3611(4)
_cell_measurement_reflns_used 22389
_cell_measurement_temperature 293(2)
_cell_measurement_theta_max 27.485
_cell_measurement_theta_min 2.91
_cell_volume 1911.01(8)
_computing_cell_refinement 'COLLECT (Nonius, 1998)'
_computing_data_collection 'COLLECT (Nonius, 1998)'
_computing_data_reduction 'EvalCCD (Duisenberg et al., 2003)'
_computing_molecular_graphics 'DIAMOND (Brandenburg, 2001)'
_computing_publication_material 'publCIF (Westrip, 2010)'
_computing_structure_refinement 'SHELXL97 (Sheldrick, 2008)'
_computing_structure_solution 'SHELXS97 (Sheldrick, 2008)'
_diffrn_ambient_temperature 293(2)
_diffrn_measured_fraction_theta_full 0.998
_diffrn_measured_fraction_theta_max 0.998
_diffrn_measurement_device_type 'Kappa CCD'
_diffrn_measurement_method '\f- and \w- scans'
_diffrn_radiation_monochromator graphite
_diffrn_radiation_source Mo
_diffrn_radiation_type MoK\a
_diffrn_radiation_wavelength 0.71073
_diffrn_reflns_av_R_equivalents 0.0397
_diffrn_reflns_limit_h_max 13
_diffrn_reflns_limit_h_min -13
_diffrn_reflns_limit_k_max 14
_diffrn_reflns_limit_k_min -14
_diffrn_reflns_limit_l_max 21
_diffrn_reflns_limit_l_min -21
_diffrn_reflns_number 26639
_diffrn_reflns_theta_full 27.49
_diffrn_reflns_theta_max 27.49
_diffrn_reflns_theta_min 3.11
_exptl_absorpt_coefficient_mu 2.457
_exptl_absorpt_correction_T_max 0.8661
_exptl_absorpt_correction_T_min 0.7627
_exptl_absorpt_correction_type multi-scan
_exptl_absorpt_process_details (Blessing,1995)
_exptl_crystal_colour colourless
_exptl_crystal_density_diffrn 1.896
_exptl_crystal_density_method 'not measured'
_exptl_crystal_description needle
_exptl_crystal_F_000 1084
_exptl_crystal_size_max 0.14
_exptl_crystal_size_mid 0.05
_exptl_crystal_size_min 0.04
_refine_diff_density_max 1.461
_refine_diff_density_min -1.281
_refine_ls_abs_structure_details 'Flack (1983), 4150 Friedel pairs'
_refine_ls_abs_structure_Flack 0.166(19)
_refine_ls_extinction_method none
_refine_ls_goodness_of_fit_ref 1.060
_refine_ls_hydrogen_treatment constr
_refine_ls_matrix_type full
_refine_ls_number_parameters 506
_refine_ls_number_reflns 8644
_refine_ls_number_restraints 1
_refine_ls_restrained_S_all 1.060
_refine_ls_R_factor_all 0.0423
_refine_ls_R_factor_gt 0.0349
_refine_ls_shift/su_max 0.001
_refine_ls_shift/su_mean 0.000
_refine_ls_structure_factor_coef Fsqd
_refine_ls_weighting_details 'calc w=1/[\s^2^(Fo^2^)+(0.0416P)^2^+2.8811P] where P=(Fo^2^+2Fc^2^)/3'
_refine_ls_weighting_scheme calc
_refine_ls_wR_factor_gt 0.0838
_refine_ls_wR_factor_ref 0.0882
_reflns_number_gt 7711
_reflns_number_total 8644
_reflns_threshold_expression I>2sigma(I)
_cod_data_source_file lr2124sup1.cf
_cod_data_source_block I
_cod_original_sg_symbol_H-M 'P 21'
_cod_database_code 2239349
_cod_database_fobs_code 2239349

loop_
_symmetry_equiv_pos_as_xyz
'x, y, z'
'-x, y+1/2, -z'

loop_
_atom_site_type_symbol
_atom_site_label
_atom_site_fract_x
_atom_site_fract_y
_atom_site_fract_z
_atom_site_U_iso_or_equiv
_atom_site_adp_type
_atom_site_calc_flag
_atom_site_refinement_flags
_atom_site_occupancy
_atom_site_symmetry_multiplicity
Ce Ce01 0.41401(3) 0.24388(2) 0.933831(18) 0.02183(10) Uani d . 1 1
Ce Ce02 -0.09386(3) -0.17680(2) 0.436383(18) 0.01951(9) Uani d . 1 1
O O1 -0.2917(4) -0.1863(6) 0.4899(3) 0.0289(10) Uani d . 1 1
O O2 -0.1739(6) -0.3897(5) 0.4199(4) 0.0294(13) Uani d . 1 1
O O3 -0.0651(4) -0.2416(6) 0.2877(3) 0.0297(11) Uani d . 1 1
O O4 0.1035(5) -0.3002(4) 0.4468(3) 0.0284(11) Uani d . 1 1
O O5 -0.1871(5) 0.0358(5) 0.4380(3) 0.0273(12) Uani d . 1 1
O O6 0.0564(5) -0.0265(5) 0.3904(4) 0.0352(13) Uani d . 1 1
O O7 0.0223(5) -0.0881(5) 0.5719(3) 0.0288(12) Uani d . 1 1
O O8 -0.0331(4) -0.2759(5) 0.5849(3) 0.0240(11) Uani d . 1 1
O O9 -0.3621(7) -0.3564(5) 0.5332(3) 0.076(2) Uani d . 1 1
O O10 -0.1659(5) 0.1474(5) 0.7003(3) 0.0383(11) Uani d . 1 1
O O11 -0.2278(5) 0.1263(5) 0.8207(3) 0.0458(12) Uani d . 1 1
O O12 -0.2563(6) -0.3228(6) 0.8491(3) 0.0482(15) Uani d . 1 1
H HO12 -0.2724 -0.3917 0.8324 0.072 Uiso calc R 1 1
O O13 0.3158(5) 0.0346(5) 0.9375(3) 0.0313(13) Uani d . 1 1
O O14 0.2395(5) 0.1407(5) 0.8273(3) 0.0317(12) Uani d . 1 1
O O15 0.2116(5) 0.2613(7) 0.9923(3) 0.0389(14) Uani d . 1 1
O O16 0.5582(5) 0.0896(5) 0.8858(3) 0.0355(13) Uani d . 1 1
O O17 0.4364(5) 0.3130(7) 0.7868(3) 0.0346(12) Uani d . 1 1
O O18 0.6140(5) 0.3617(5) 0.9463(3) 0.0369(13) Uani d . 1 1
O O19 0.3268(6) 0.4551(6) 0.9146(4) 0.0363(15) Uani d . 1 1
O O20 0.5302(5) 0.1566(5) 1.0706(3) 0.0321(12) Uani d . 1 1
O O21 0.4675(5) 0.3431(5) 1.0802(3) 0.0275(12) Uani d . 1 1
O O22 0.7420(5) -0.0683(5) 1.3243(3) 0.0334(13) Uani d . 1 1
O O23 0.5883(5) 0.4408(5) 1.3876(3) 0.0323(11) Uani d . 1 1
H HO23 0.5524 0.4941 1.3573 0.048 Uiso calc R 1 1
O O24 0.0790(6) -0.3571(6) 0.8987(3) 0.0546(18) Uani d . 1 1
H HO24 0.0427 -0.4137 0.8720 0.082 Uiso calc R 1 1
C C1 -0.2907(5) -0.2074(5) 0.6356(3) 0.0264(11) Uani d . 1 1
C C2 -0.2621(6) -0.0885(7) 0.6513(4) 0.0267(13) Uani d . 1 1
H H2 -0.2582 -0.0364 0.6073 0.032 Uiso calc R 1 1
C C3 -0.2387(5) -0.0449(5) 0.7330(4) 0.0287(12) Uani d . 1 1
C C4 -0.2354(7) -0.1267(7) 0.7985(5) 0.0329(16) Uani d . 1 1
H H4 -0.2159 -0.0998 0.8533 0.039 Uiso calc R 1 1
C C5 -0.2607(6) -0.2469(6) 0.7822(4) 0.0321(12) Uani d . 1 1
C C6 -0.2887(7) -0.2889(7) 0.7012(4) 0.0299(16) Uani d . 1 1
H H6 -0.3060 -0.3700 0.6905 0.036 Uiso calc R 1 1
C C7 -0.3179(6) -0.2537(6) 0.5475(4) 0.0343(13) Uani d . 1 1
C C8 -0.2092(5) 0.0862(5) 0.7522(4) 0.0296(12) Uani d . 1 1
C C9 0.0619(5) -0.1745(9) 0.7086(4) 0.0236(12) Uani d . 1 1
C C10 0.1232(6) -0.0678(7) 0.7441(4) 0.0221(15) Uani d . 1 1
H H10 0.1332 -0.0023 0.7105 0.026 Uiso calc R 1 1
C C11 0.1682(7) -0.0623(7) 0.8300(4) 0.0252(15) Uani d . 1 1
C C12 0.1521(6) -0.1620(8) 0.8803(4) 0.0292(16) Uani d . 1 1
H H12 0.1823 -0.1588 0.9375 0.035 Uiso calc R 1 1
C C13 0.0919(7) -0.2634(9) 0.8451(4) 0.0306(15) Uani d . 1 1
C C14 0.0474(6) -0.2704(8) 0.7594(4) 0.0270(15) Uani d . 1 1
H H14 0.0076 -0.3403 0.7364 0.032 Uiso calc R 1 1
C C15 0.0151(5) -0.1807(8) 0.6173(3) 0.0198(11) Uani d . 1 1
C C16 0.2435(6) 0.0420(7) 0.8667(4) 0.0236(14) Uani d . 1 1
C C17 0.5721(5) 0.2448(8) 1.2077(4) 0.0210(12) Uani d . 1 1
C C18 0.5608(6) 0.3459(6) 1.2559(4) 0.0247(15) Uani d . 1 1
H H18 0.5258 0.4165 1.2310 0.030 Uiso calc R 1 1
C C19 0.6018(6) 0.3407(7) 1.3407(4) 0.0248(14) Uani d . 1 1
C C20 0.6592(6) 0.2376(8) 1.3782(4) 0.0251(13) Uani d . 1 1
H H20 0.6879 0.2348 1.4355 0.030 Uiso calc R 1 1
C C21 0.6734(6) 0.1383(6) 1.3289(4) 0.0218(14) Uani d . 1 1
C C22 0.6282(7) 0.1436(7) 1.2435(5) 0.0279(17) Uani d . 1 1
H H22 0.6365 0.0769 1.2106 0.033 Uiso calc R 1 1
C C23 0.7462(6) 0.0291(6) 1.3655(4) 0.0228(14) Uani d . 1 1
C C24 0.5212(5) 0.2489(8) 1.1145(4) 0.0226(12) Uani d . 1 1
O O031 0.5264(5) 0.4338(5) 0.5427(3) 0.0466(12) Uani d . 1 1
O O039 0.4961(6) 0.1825(6) 0.6563(4) 0.0587(16) Uani d . 1 1
O O040 0.9555(7) 0.2265(8) 0.9363(4) 0.085(2) Uani d . 1 1
O O041 0.7364(5) 0.3758(5) 0.6657(3) 0.0506(13) Uani d . 1 1
O O043 0.0116(9) 0.4262(7) 0.8386(5) 0.087(3) Uani d . 1 1
O O062 0.6940(12) 0.4496(7) 0.8113(5) 0.129(5) Uani d . 1 1

loop_
_atom_site_aniso_label
_atom_site_aniso_U_11
_atom_site_aniso_U_22
_atom_site_aniso_U_33
_atom_site_aniso_U_12
_atom_site_aniso_U_13
_atom_site_aniso_U_23
Ce01 0.0301(2) 0.0174(2) 0.01549(19) -0.00197(15) -0.00223(15) 0.00039(15)
Ce02 0.02548(18) 0.01640(19) 0.01496(18) 0.00154(14) -0.00042(14) -0.00006(14)
O1 0.034(2) 0.033(3) 0.021(2) 0.003(2) 0.0084(19) 0.005(3)
O2 0.038(3) 0.018(3) 0.031(3) 0.001(2) 0.004(2) -0.001(2)
O3 0.034(2) 0.034(3) 0.018(2) 0.001(3) -0.0010(19) -0.004(3)
O4 0.033(2) 0.032(3) 0.020(2) 0.0107(18) 0.004(2) 0.0049(19)
O5 0.032(3) 0.024(3) 0.021(3) 0.003(2) -0.006(2) 0.001(2)
O6 0.042(3) 0.026(3) 0.042(3) -0.001(2) 0.016(3) -0.001(2)
O7 0.041(3) 0.024(3) 0.018(2) -0.005(2) -0.001(2) 0.004(2)
O8 0.033(2) 0.018(3) 0.019(2) -0.003(2) -0.0007(19) -0.002(2)
O9 0.139(6) 0.057(4) 0.039(3) -0.063(4) 0.034(3) -0.019(3)
O10 0.044(3) 0.038(3) 0.034(2) -0.013(2) 0.012(2) -0.002(2)
O11 0.059(3) 0.050(3) 0.033(2) -0.021(2) 0.021(2) -0.015(2)
O12 0.078(4) 0.038(3) 0.030(3) -0.001(3) 0.013(3) 0.012(2)
O13 0.043(3) 0.025(3) 0.020(3) -0.006(2) -0.011(2) 0.007(2)
O14 0.042(3) 0.026(3) 0.022(3) -0.005(2) -0.008(2) 0.006(2)
O15 0.043(3) 0.045(4) 0.029(3) -0.003(3) 0.008(2) -0.002(3)
O16 0.048(3) 0.026(3) 0.036(3) 0.002(2) 0.016(3) -0.002(2)
O17 0.046(3) 0.036(3) 0.020(2) -0.003(3) 0.000(2) 0.001(3)
O18 0.039(3) 0.039(3) 0.033(3) -0.012(2) 0.006(2) -0.010(2)
O19 0.036(3) 0.028(3) 0.044(4) 0.009(2) 0.006(3) 0.010(3)
O20 0.052(3) 0.019(3) 0.021(3) 0.010(2) -0.003(2) -0.003(2)
O21 0.036(3) 0.023(3) 0.021(2) 0.005(2) -0.002(2) 0.002(2)
O22 0.046(3) 0.026(3) 0.023(3) 0.009(2) -0.008(2) -0.007(2)
O23 0.047(3) 0.025(2) 0.023(2) 0.010(2) 0.003(2) -0.0036(19)
O24 0.085(4) 0.044(4) 0.029(3) -0.033(3) -0.005(3) 0.015(3)
C1 0.028(3) 0.028(3) 0.024(3) -0.001(2) 0.009(2) 0.000(2)
C2 0.028(3) 0.033(4) 0.018(3) -0.007(3) 0.003(2) -0.007(2)
C3 0.030(3) 0.029(3) 0.028(3) -0.002(2) 0.008(2) 0.000(2)
C4 0.037(4) 0.035(4) 0.027(3) -0.005(3) 0.008(3) -0.002(3)
C5 0.038(3) 0.035(3) 0.024(3) 0.000(3) 0.009(2) 0.006(2)
C6 0.038(4) 0.028(4) 0.025(3) -0.004(3) 0.010(3) 0.000(3)
C7 0.043(3) 0.030(3) 0.031(3) -0.002(3) 0.010(3) -0.005(3)
C8 0.030(3) 0.030(3) 0.031(3) -0.006(2) 0.011(2) -0.007(2)
C9 0.025(3) 0.025(3) 0.019(3) -0.003(3) 0.001(2) -0.004(4)
C10 0.026(3) 0.023(4) 0.014(3) -0.007(3) -0.005(3) -0.002(3)
C11 0.028(3) 0.025(4) 0.022(3) -0.005(3) 0.001(3) 0.001(3)
C12 0.036(3) 0.034(4) 0.015(3) -0.012(3) -0.002(3) -0.008(3)
C13 0.040(4) 0.034(4) 0.016(3) -0.012(4) 0.000(3) 0.006(3)
C14 0.026(3) 0.033(4) 0.019(3) -0.005(3) -0.005(2) -0.002(3)
C15 0.017(2) 0.025(3) 0.016(3) 0.000(3) -0.001(2) 0.000(3)
C16 0.028(3) 0.024(4) 0.017(3) -0.003(3) -0.001(3) 0.000(3)
C17 0.023(3) 0.025(3) 0.014(3) 0.000(3) 0.001(2) 0.001(3)
C18 0.030(3) 0.016(4) 0.028(3) 0.003(2) 0.005(3) 0.003(3)
C19 0.032(3) 0.016(3) 0.026(3) -0.001(3) 0.004(3) 0.000(3)
C20 0.031(3) 0.028(3) 0.015(3) -0.001(3) 0.003(2) -0.011(3)
C21 0.024(3) 0.021(4) 0.020(3) -0.001(2) 0.003(3) 0.005(3)
C22 0.037(4) 0.021(4) 0.026(4) 0.002(3) 0.008(3) -0.005(3)
C23 0.028(3) 0.019(4) 0.020(3) 0.002(3) 0.002(3) 0.003(3)
C24 0.030(3) 0.021(3) 0.015(3) 0.000(3) 0.001(2) 0.002(3)
O031 0.053(3) 0.040(3) 0.048(3) -0.014(2) 0.011(2) -0.002(2)
O039 0.073(4) 0.048(4) 0.050(3) -0.007(3) -0.001(3) -0.003(3)
O040 0.071(4) 0.132(7) 0.054(4) -0.040(5) 0.018(3) -0.030(4)
O041 0.056(3) 0.044(3) 0.054(3) -0.004(2) 0.018(3) -0.006(3)
O043 0.145(7) 0.058(5) 0.062(4) -0.016(4) 0.028(5) -0.019(4)
O062 0.292(14) 0.054(5) 0.071(5) -0.026(6) 0.112(7) -0.005(4)

loop_
_atom_type_symbol
_atom_type_description
_atom_type_scat_dispersion_real
_atom_type_scat_dispersion_imag
_atom_type_scat_source
C C 0.0033 0.0016 'International Tables Vol C Tables 4.2.6.8 and 6.1.1.4'
H H 0.0000 0.0000 'International Tables Vol C Tables 4.2.6.8 and 6.1.1.4'
Ce Ce -0.2486 2.6331 'International Tables Vol C Tables 4.2.6.8 and 6.1.1.4'
O O 0.0106 0.0060 'International Tables Vol C Tables 4.2.6.8 and 6.1.1.4'

loop_
_geom_angle_atom_site_label_1
_geom_angle_atom_site_label_2
_geom_angle_atom_site_label_3
_geom_angle_site_symmetry_1
_geom_angle_site_symmetry_3
_geom_angle
O18 Ce01 O19 . . 79.28(19)
O18 Ce01 O16 . . 79.28(18)
O19 Ce01 O16 . . 145.56(18)
O18 Ce01 O20 . . 81.84(18)
O19 Ce01 O20 . . 125.0(2)
O16 Ce01 O20 . . 77.81(17)
O18 Ce01 O15 . . 135.56(19)
O19 Ce01 O15 . . 69.7(2)
O16 Ce01 O15 . . 141.7(2)
O20 Ce01 O15 . . 90.47(18)
O18 Ce01 O13 . . 145.98(19)
O19 Ce01 O13 . . 134.74(16)
O16 Ce01 O13 . . 70.74(18)
O20 Ce01 O13 . . 76.54(18)
O15 Ce01 O13 . . 71.1(2)
O18 Ce01 O14 . . 142.62(17)
O19 Ce01 O14 . . 97.2(2)
O16 Ce01 O14 . . 84.03(18)
O20 Ce01 O14 . . 126.83(18)
O15 Ce01 O14 . . 74.10(18)
O13 Ce01 O14 . . 50.29(16)
O18 Ce01 O17 . . 71.82(18)
O19 Ce01 O17 . . 72.9(2)
O16 Ce01 O17 . . 75.00(19)
O20 Ce01 O17 . . 144.98(17)
O15 Ce01 O17 . . 124.49(18)
O13 Ce01 O17 . . 113.84(19)
O14 Ce01 O17 . . 71.64(16)
O18 Ce01 O21 . . 70.48(16)
O19 Ce01 O21 . . 74.45(19)
O16 Ce01 O21 . . 122.17(18)
O20 Ce01 O21 . . 50.52(16)
O15 Ce01 O21 . . 71.05(16)
O13 Ce01 O21 . . 112.54(17)
O14 Ce01 O21 . . 144.92(16)
O17 Ce01 O21 . . 133.6(2)
O18 Ce01 C24 . . 75.15(18)
O19 Ce01 C24 . . 99.8(2)
O16 Ce01 C24 . . 100.3(2)
O20 Ce01 C24 . . 25.1(2)
O15 Ce01 C24 . . 79.62(16)
O13 Ce01 C24 . . 94.4(2)
O14 Ce01 C24 . . 141.20(18)
O17 Ce01 C24 . . 146.94(18)
O21 Ce01 C24 . . 25.4(2)
O18 Ce01 C16 . . 152.66(17)
O19 Ce01 C16 . . 118.0(2)
O16 Ce01 C16 . . 75.10(19)
O20 Ce01 C16 . . 101.68(19)
O15 Ce01 C16 . . 71.77(19)
O13 Ce01 C16 . . 25.16(18)
O14 Ce01 C16 . . 25.18(17)
O17 Ce01 C16 . . 92.26(19)
O21 Ce01 C16 . . 132.36(17)
C24 Ce01 C16 . . 118.6(2)
O1 Ce02 O4 . . 137.07(18)
O1 Ce02 O2 . . 72.3(2)
O4 Ce02 O2 . . 76.04(18)
O1 Ce02 O7 . . 91.05(17)
O4 Ce02 O7 . . 83.36(17)
O2 Ce02 O7 . . 124.20(19)
O1 Ce02 O6 . . 141.2(2)
O4 Ce02 O6 . . 78.68(17)
O2 Ce02 O6 . . 144.32(17)
O7 Ce02 O6 . . 76.65(17)
O1 Ce02 O5 . . 70.7(2)
O4 Ce02 O5 . . 146.11(17)
O2 Ce02 O5 . . 137.85(14)
O7 Ce02 O5 . . 76.11(18)
O6 Ce02 O5 . . 70.57(17)
O1 Ce02 O22 . 1_454 75.81(17)
O4 Ce02 O22 . 1_454 139.21(15)
O2 Ce02 O22 . 1_454 100.97(19)
O7 Ce02 O22 . 1_454 126.57(17)
O6 Ce02 O22 . 1_454 82.36(19)
O5 Ce02 O22 . 1_454 50.55(16)
O1 Ce02 O3 . . 125.89(16)
O4 Ce02 O3 . . 70.36(16)
O2 Ce02 O3 . . 74.88(19)
O7 Ce02 O3 . . 143.05(16)
O6 Ce02 O3 . . 73.14(18)
O5 Ce02 O3 . . 112.25(18)
O22 Ce02 O3 1_454 . 69.68(16)
O1 Ce02 O8 . . 74.37(15)
O4 Ce02 O8 . . 69.52(14)
O2 Ce02 O8 . . 74.04(18)
O7 Ce02 O8 . . 50.16(16)
O6 Ce02 O8 . . 119.37(18)
O5 Ce02 O8 . . 113.79(16)
O22 Ce02 O8 1_454 . 149.85(16)
O3 Ce02 O8 . . 133.78(18)
O1 Ce02 C23 . 1_454 72.35(19)
O4 Ce02 C23 . 1_454 150.49(16)
O2 Ce02 C23 . 1_454 121.66(19)
O7 Ce02 C23 . 1_454 101.21(19)
O6 Ce02 C23 . 1_454 74.19(18)
O5 Ce02 C23 . 1_454 25.21(18)
O22 Ce02 C23 1_454 1_454 25.37(17)
O3 Ce02 C23 . 1_454 90.60(18)
O8 Ce02 C23 . 1_454 135.04(16)
O1 Ce02 C15 . . 81.10(14)
O4 Ce02 C15 . . 75.91(17)
O2 Ce02 C15 . . 98.9(2)
O7 Ce02 C15 . . 25.3(2)
O6 Ce02 C15 . . 98.89(19)
O5 Ce02 C15 . . 94.8(2)
O22 Ce02 C15 1_454 . 143.09(18)
O3 Ce02 C15 . . 146.23(16)
O8 Ce02 C15 . . 24.9(2)
C23 Ce02 C15 1_454 . 119.4(2)
C7 O1 Ce02 . . 128.1(4)
C23 O5 Ce02 1_454 . 95.0(4)
C15 O7 Ce02 . . 97.0(4)
C15 O8 Ce02 . . 92.7(4)
C5 O12 HO12 . . 109.5
C16 O13 Ce01 . . 95.9(4)
C16 O14 Ce01 . . 95.2(4)
C24 O20 Ce01 . . 96.5(4)
C24 O21 Ce01 . . 93.4(4)
C23 O22 Ce02 . 1_656 94.0(4)
C19 O23 HO23 . . 109.5
C13 O24 HO24 . . 109.5
C2 C1 C6 . . 120.6(6)
C2 C1 C7 . . 120.3(5)
C6 C1 C7 . . 119.0(5)
C1 C2 C3 . . 120.4(6)
C1 C2 H2 . . 119.8
C3 C2 H2 . . 119.8
C2 C3 C4 . . 118.7(6)
C2 C3 C8 . . 121.6(6)
C4 C3 C8 . . 119.6(6)
C5 C4 C3 . . 120.4(7)
C5 C4 H4 . . 119.8
C3 C4 H4 . . 119.8
O12 C5 C4 . . 117.7(6)
O12 C5 C6 . . 121.6(6)
C4 C5 C6 . . 120.7(7)
C5 C6 C1 . . 119.0(6)
C5 C6 H6 . . 120.5
C1 C6 H6 . . 120.5
O9 C7 O1 . . 122.0(6)
O9 C7 C1 . . 119.5(6)
O1 C7 C1 . . 118.5(6)
O10 C8 O11 . . 123.9(6)
O10 C8 C3 . . 118.4(5)
O11 C8 C3 . . 117.6(5)
C14 C9 C10 . . 119.5(6)
C14 C9 C15 . . 121.1(7)
C10 C9 C15 . . 119.4(7)
C11 C10 C9 . . 119.4(7)
C11 C10 H10 . . 120.3
C9 C10 H10 . . 120.3
C10 C11 C12 . . 119.7(7)
C10 C11 C16 . . 120.1(6)
C12 C11 C16 . . 119.9(6)
C13 C12 C11 . . 120.0(6)
C13 C12 H12 . . 120.0
C11 C12 H12 . . 120.0
C12 C13 O24 . . 116.6(6)
C12 C13 C14 . . 120.9(7)
O24 C13 C14 . . 122.6(7)
C9 C14 C13 . . 120.5(7)
C9 C14 H14 . . 119.8
C13 C14 H14 . . 119.8
O8 C15 O7 . . 120.0(5)
O8 C15 C9 . . 119.9(7)
O7 C15 C9 . . 120.1(7)
O8 C15 Ce02 . . 62.4(3)
O7 C15 Ce02 . . 57.7(3)
C9 C15 Ce02 . . 175.2(6)
O14 C16 O13 . . 118.4(6)
O14 C16 C11 . . 120.6(6)
O13 C16 C11 . . 120.9(6)
O14 C16 Ce01 . . 59.6(4)
O13 C16 Ce01 . . 59.0(4)
C11 C16 Ce01 . . 174.9(5)
C22 C17 C18 . . 120.3(6)
C22 C17 C24 . . 120.3(7)
C18 C17 C24 . . 119.5(7)
C19 C18 C17 . . 119.5(6)
C19 C18 H18 . . 120.2
C17 C18 H18 . . 120.2
C18 C19 O23 . . 118.8(6)
C18 C19 C20 . . 120.7(6)
O23 C19 C20 . . 120.4(6)
C19 C20 C21 . . 119.1(6)
C19 C20 H20 . . 120.4
C21 C20 H20 . . 120.4
C20 C21 C22 . . 119.6(7)
C20 C21 C23 . . 120.9(6)
C22 C21 C23 . . 119.3(6)
C17 C22 C21 . . 120.7(7)
C17 C22 H22 . . 119.6
C21 C22 H22 . . 119.6
O5 C23 O22 1_656 . 120.3(6)
O5 C23 C21 1_656 . 118.9(6)
O22 C23 C21 . . 120.8(6)
O5 C23 Ce02 1_656 1_656 59.8(4)
O22 C23 Ce02 . 1_656 60.6(4)
C21 C23 Ce02 . 1_656 176.0(4)
O20 C24 O21 . . 119.5(5)
O20 C24 C17 . . 119.6(7)
O21 C24 C17 . . 120.9(7)
O20 C24 Ce01 . . 58.3(3)
O21 C24 Ce01 . . 61.2(3)
C17 C24 Ce01 . . 176.7(6)

loop_
_geom_bond_atom_site_label_1
_geom_bond_atom_site_label_2
_geom_bond_site_symmetry_2
_geom_bond_distance
Ce01 O18 . 2.486(5)
Ce01 O19 . 2.522(6)
Ce01 O16 . 2.530(5)
Ce01 O20 . 2.537(5)
Ce01 O15 . 2.539(5)
Ce01 O13 . 2.556(6)
Ce01 O14 . 2.570(5)
Ce01 O17 . 2.579(5)
Ce01 O21 . 2.598(5)
Ce01 C24 . 2.961(6)
Ce01 C16 . 2.967(7)
Ce02 O1 . 2.445(4)
Ce02 O4 . 2.498(5)
Ce02 O2 . 2.512(6)
Ce02 O7 . 2.527(5)
Ce02 O6 . 2.531(5)
Ce02 O5 . 2.566(6)
Ce02 O22 1_454 2.584(5)
Ce02 O3 . 2.610(5)
Ce02 O8 . 2.633(5)
Ce02 C23 1_454 2.958(7)
Ce02 C15 . 2.968(6)
O1 C7 . 1.276(8)
O5 C23 1_454 1.265(8)
O7 C15 . 1.279(9)
O8 C15 . 1.250(10)
O9 C7 . 1.240(8)
O10 C8 . 1.243(7)
O11 C8 . 1.257(7)
O12 C5 . 1.375(8)
O12 HO12 . 0.8200
O13 C16 . 1.268(8)
O14 C16 . 1.267(9)
O20 C24 . 1.265(10)
O21 C24 . 1.272(9)
O22 C23 . 1.271(8)
O22 Ce02 1_656 2.584(5)
O23 C19 . 1.375(9)
O23 HO23 . 0.8200
O24 C13 . 1.385(9)
O24 HO24 . 0.8200
C1 C2 . 1.368(9)
C1 C6 . 1.401(9)
C1 C7 . 1.506(8)
C2 C3 . 1.400(8)
C2 H2 . 0.9300
C3 C4 . 1.400(9)
C3 C8 . 1.510(8)
C4 C5 . 1.378(10)
C4 H4 . 0.9300
C5 C6 . 1.382(10)
C6 H6 . 0.9300
C9 C14 . 1.378(11)
C9 C10 . 1.425(11)
C9 C15 . 1.484(8)
C10 C11 . 1.397(9)
C10 H10 . 0.9300
C11 C12 . 1.410(11)
C11 C16 . 1.473(10)
C12 C13 . 1.369(11)
C12 H12 . 0.9300
C13 C14 . 1.394(8)
C14 H14 . 0.9300
C17 C22 . 1.353(11)
C17 C18 . 1.391(10)
C17 C24 . 1.519(8)
C18 C19 . 1.374(9)
C18 H18 . 0.9300
C19 C20 . 1.386(11)
C20 C21 . 1.391(10)
C20 H20 . 0.9300
C21 C22 . 1.391(10)
C21 C23 . 1.503(9)
C22 H22 . 0.9300
C23 O5 1_656 1.265(8)
C23 Ce02 1_656 2.958(7)
